data_1501796
loop_
_publ_author_name
'Lu, Yi'
'Li, Po-Ju'
'Hung, Wen-Yu'
'Su, Jui-Hsin'
'Wen, Zhi-Hong'
'Hsu, Chi-Hsin'
'Dai, Chang-Feng'
'Chiang, Michael Y.'
'Sheu, Jyh-Horng'

_publ_section_title
;
 Nardosinane sesquiterpenoids from the Formosan soft coral Lemnalia flava.
;
_journal_issue 2
_journal_name_full 'Journal of natural products'
_journal_page_first 169
_journal_page_last 174
_journal_paper_doi 10.1021/np100541a
_journal_volume 74
_journal_year 2011
_chemical_absolute_configuration unk
_chemical_formula_moiety 'C15 H22 O3'
_chemical_formula_sum 'C15 H22 O3'
_chemical_formula_weight 250.33
_chemical_name_systematic
;
 ?
;
_space_group_IT_number 4
_symmetry_cell_setting monoclinic
_symmetry_space_group_name_Hall 'P 2yb'
_symmetry_space_group_name_H-M 'P 1 21 1'
_atom_sites_solution_hydrogens geom
_atom_sites_solution_primary direct
_atom_sites_solution_secondary difmap
_audit_creation_method SHELXL-97
_cell_angle_alpha 90.00
_cell_angle_beta 107.7460(10)
_cell_angle_gamma 90.00
_cell_formula_units_Z 2
_cell_length_a 6.7198(2)
_cell_length_b 12.2064(4)
_cell_length_c 8.2198(2)
_cell_measurement_reflns_used 3947
_cell_measurement_temperature 150(2)
_cell_measurement_theta_max 25.05
_cell_measurement_theta_min 2.60
_cell_volume 642.14(3)
_computing_cell_refinement 'Bruker SMART'
_computing_data_collection 'Bruker SMART'
_computing_data_reduction 'Bruker SAINT'
_computing_molecular_graphics 'ORTEP-3 for Windows (Farrugia, 1997)'
_computing_publication_material 'WINGX publication routines (Farrugia, 1999)'
_computing_structure_refinement 'SHELXL-97 (Sheldrick, 1997)'
_computing_structure_solution 'SIR92 (Altomare et al., 1993)'
_diffrn_ambient_temperature 150(2)
_diffrn_measured_fraction_theta_full 0.997
_diffrn_measured_fraction_theta_max 0.997
_diffrn_measurement_device_type 'CCD area detector'
_diffrn_measurement_method 'phi and omega scans'
_diffrn_radiation_monochromator graphite
_diffrn_radiation_source 'sealed tube'
_diffrn_radiation_type MoK\a
_diffrn_radiation_wavelength 0.71073
_diffrn_reflns_av_R_equivalents 0.0185
_diffrn_reflns_av_sigmaI/netI 0.0215
_diffrn_reflns_limit_h_max 8
_diffrn_reflns_limit_h_min -7
_diffrn_reflns_limit_k_max 14
_diffrn_reflns_limit_k_min -12
_diffrn_reflns_limit_l_max 9
_diffrn_reflns_limit_l_min -9
_diffrn_reflns_number 4275
_diffrn_reflns_theta_full 25.05
_diffrn_reflns_theta_max 25.05
_diffrn_reflns_theta_min 2.60
_exptl_absorpt_coefficient_mu 0.088
_exptl_absorpt_correction_T_max 0.7452
_exptl_absorpt_correction_T_min 0.6900
_exptl_absorpt_correction_type psi-scan
_exptl_crystal_colour colorless
_exptl_crystal_density_diffrn 1.295
_exptl_crystal_density_method 'not measured'
_exptl_crystal_description prism
_exptl_crystal_F_000 272
_exptl_crystal_size_max 0.5
_exptl_crystal_size_mid 0.4
_exptl_crystal_size_min 0.3
_refine_diff_density_max 0.193
_refine_diff_density_min -0.182
_refine_diff_density_rms 0.045
_refine_ls_abs_structure_details 'Flack H D (1983), Acta Cryst. A39, 876-881'
_refine_ls_abs_structure_Flack -0.4(8)
_refine_ls_extinction_method none
_refine_ls_goodness_of_fit_ref 1.100
_refine_ls_hydrogen_treatment constr
_refine_ls_matrix_type full
_refine_ls_number_parameters 168
_refine_ls_number_reflns 2100
_refine_ls_number_restraints 1
_refine_ls_restrained_S_all 1.100
_refine_ls_R_factor_all 0.0273
_refine_ls_R_factor_gt 0.0271
_refine_ls_shift/su_max 0.000
_refine_ls_shift/su_mean 0.000
_refine_ls_structure_factor_coef Fsqd
_refine_ls_weighting_details 'calc w=1/[\s^2^(Fo^2^)+(0.0412P)^2^+0.1370P] where P=(Fo^2^+2Fc^2^)/3'
_refine_ls_weighting_scheme calc
_refine_ls_wR_factor_gt 0.0739
_refine_ls_wR_factor_ref 0.0740
_reflns_number_gt 2088
_reflns_number_total 2100
_reflns_threshold_expression >2sigma(I)
_cod_data_source_file np100541a_si_003.cif
_cod_data_source_block ocean87
_cod_depositor_comments
;
The following automatic conversions were performed:

'_symmetry_cell_setting' value 'Monoclinic' changed to 'monoclinic'
according to /home/saulius/struct/CIF-dictionaries/cif_core.dic
dictionary named 'cif_core.dic' version 2.4.1 from 2010-06-29.

Automatic conversion script
Id: cif_fix_values 1715 2011-07-08 13:25:40Z adriana 
;
_cod_original_sg_symbol_H-M 'P2(1)   '
_cod_database_code 1501796

loop_
_symmetry_equiv_pos_as_xyz
'x, y, z'
'-x, y+1/2, -z'

loop_
_atom_site_label
_atom_site_type_symbol
_atom_site_fract_x
_atom_site_fract_y
_atom_site_fract_z
_atom_site_U_iso_or_equiv
_atom_site_adp_type
_atom_site_occupancy
_atom_site_symmetry_multiplicity
_atom_site_calc_flag
_atom_site_refinement_flags
O1 O 0.07643(15) 0.76612(8) 0.14135(12) 0.0140(2) Uani 1 1 d .
O2 O -0.10020(15) 0.63910(9) -0.04988(12) 0.0173(2) Uani 1 1 d .
H99 H -0.1692 0.6203 0.0122 0.038(6) Uiso 1 1 calc R
O3 O 0.69033(16) 0.58458(9) 0.18288(13) 0.0194(2) Uani 1 1 d .
C1 C 0.1903(2) 0.91113(12) 0.33245(18) 0.0168(3) Uani 1 1 d .
H1 H 0.1627 0.9758 0.2698 0.020 Uiso 1 1 calc R
C2 C 0.1607(2) 0.90908(13) 0.48442(18) 0.0183(3) Uani 1 1 d .
H2 H 0.1133 0.9726 0.5231 0.022 Uiso 1 1 calc R
C3 C 0.1992(2) 0.80990(13) 0.59788(18) 0.0176(3) Uani 1 1 d .
H3A H 0.0821 0.8000 0.6422 0.021 Uiso 1 1 calc R
H3B H 0.3233 0.8219 0.6942 0.021 Uiso 1 1 calc R
C4 C 0.2281(2) 0.70563(12) 0.50399(18) 0.0146(3) Uani 1 1 d .
H4 H 0.0911 0.6869 0.4245 0.018 Uiso 1 1 calc R
C5 C 0.3760(2) 0.72859(12) 0.39473(17) 0.0131(3) Uani 1 1 d .
C6 C 0.4157(2) 0.62612(12) 0.29896(17) 0.0125(3) Uani 1 1 d .
H6 H 0.4794 0.5694 0.3831 0.015 Uiso 1 1 calc R
C7 C 0.5645(2) 0.65283(12) 0.19806(17) 0.0148(3) Uani 1 1 d .
C8 C 0.5496(2) 0.76254(12) 0.10951(17) 0.0165(3) Uani 1 1 d .
H8A H 0.4963 0.7500 -0.0127 0.020 Uiso 1 1 calc R
H8B H 0.6900 0.7915 0.1333 0.020 Uiso 1 1 calc R
C9 C 0.4135(2) 0.85155(13) 0.15577(18) 0.0157(3) Uani 1 1 d .
H9A H 0.5054 0.9075 0.2224 0.019 Uiso 1 1 calc R
H9B H 0.3294 0.8857 0.0508 0.019 Uiso 1 1 calc R
C10 C 0.2668(2) 0.81325(12) 0.25608(17) 0.0137(3) Uani 1 1 d .
C11 C 0.2107(2) 0.57988(12) 0.17386(17) 0.0135(3) Uani 1 1 d .
H12 H 0.1195 0.5589 0.2417 0.016 Uiso 1 1 calc R
C12 C 0.0987(2) 0.66979(11) 0.04975(17) 0.0136(3) Uani 1 1 d .
H11 H 0.1823 0.6878 -0.0257 0.016 Uiso 1 1 calc R
C13 C 0.2464(2) 0.47799(12) 0.07883(19) 0.0176(3) Uani 1 1 d .
H13A H 0.1144 0.4446 0.0210 0.026 Uiso 1 1 calc R
H13B H 0.3319 0.4269 0.1589 0.026 Uiso 1 1 calc R
H13C H 0.3154 0.4983 -0.0032 0.026 Uiso 1 1 calc R
C14 C 0.2956(3) 0.60956(13) 0.62775(19) 0.0198(3) Uani 1 1 d .
H14A H 0.4342 0.6226 0.7026 0.030 Uiso 1 1 calc R
H14B H 0.2944 0.5433 0.5644 0.030 Uiso 1 1 calc R
H14C H 0.2008 0.6024 0.6940 0.030 Uiso 1 1 calc R
C15 C 0.5891(2) 0.77173(13) 0.50884(18) 0.0169(3) Uani 1 1 d .
H15A H 0.6454 0.7218 0.6017 0.025 Uiso 1 1 calc R
H15B H 0.5706 0.8424 0.5534 0.025 Uiso 1 1 calc R
H15C H 0.6839 0.7778 0.4423 0.025 Uiso 1 1 calc R

loop_
_atom_site_aniso_label
_atom_site_aniso_U_11
_atom_site_aniso_U_22
_atom_site_aniso_U_33
_atom_site_aniso_U_23
_atom_site_aniso_U_13
_atom_site_aniso_U_12
O1 0.0123(5) 0.0140(5) 0.0141(5) -0.0021(4) 0.0015(4) 0.0010(4)
O2 0.0133(5) 0.0217(6) 0.0158(5) -0.0026(4) 0.0029(4) -0.0013(4)
O3 0.0172(5) 0.0187(6) 0.0242(5) 0.0033(5) 0.0091(4) 0.0043(4)
C1 0.0165(7) 0.0117(7) 0.0197(7) -0.0009(6) 0.0020(5) 0.0017(6)
C2 0.0174(7) 0.0152(8) 0.0212(7) -0.0051(6) 0.0042(6) 0.0010(6)
C3 0.0176(7) 0.0205(8) 0.0142(7) -0.0033(6) 0.0041(5) -0.0002(6)
C4 0.0143(7) 0.0177(8) 0.0117(7) -0.0008(5) 0.0039(5) -0.0009(6)
C5 0.0130(7) 0.0132(7) 0.0131(6) -0.0004(5) 0.0040(5) -0.0011(6)
C6 0.0119(7) 0.0121(7) 0.0128(6) 0.0021(5) 0.0029(5) 0.0009(5)
C7 0.0118(7) 0.0167(8) 0.0137(6) -0.0028(6) 0.0007(5) -0.0021(6)
C8 0.0146(7) 0.0174(8) 0.0186(7) 0.0041(6) 0.0069(5) -0.0002(6)
C9 0.0172(7) 0.0125(7) 0.0176(7) 0.0018(5) 0.0055(5) -0.0017(6)
C10 0.0123(7) 0.0132(7) 0.0148(6) -0.0021(5) 0.0028(5) -0.0015(6)
C11 0.0130(7) 0.0133(7) 0.0145(6) -0.0017(6) 0.0049(5) -0.0018(6)
C12 0.0127(7) 0.0138(8) 0.0141(6) -0.0020(5) 0.0039(5) -0.0007(6)
C13 0.0191(8) 0.0154(8) 0.0180(7) -0.0009(6) 0.0054(6) 0.0010(6)
C14 0.0237(8) 0.0212(9) 0.0161(7) 0.0014(6) 0.0084(6) -0.0007(6)
C15 0.0155(7) 0.0173(8) 0.0159(6) -0.0021(6) 0.0018(5) -0.0015(6)

loop_
_atom_type_symbol
_atom_type_description
_atom_type_scat_dispersion_real
_atom_type_scat_dispersion_imag
_atom_type_scat_source
C C 0.0033 0.0016 'International Tables Vol C Tables 4.2.6.8 and 6.1.1.4'
H H 0.0000 0.0000 'International Tables Vol C Tables 4.2.6.8 and 6.1.1.4'
O O 0.0106 0.0060 'International Tables Vol C Tables 4.2.6.8 and 6.1.1.4'

loop_
_geom_angle_atom_site_label_1
_geom_angle_atom_site_label_2
_geom_angle_atom_site_label_3
_geom_angle
C12 O1 C10 117.01(10)
C12 O2 H99 109.5
C2 C1 C10 123.04(13)
C2 C1 H1 118.5
C10 C1 H1 118.5
C1 C2 C3 123.65(13)
C1 C2 H2 118.2
C3 C2 H2 118.2
C2 C3 C4 112.43(11)
C2 C3 H3A 109.1
C4 C3 H3A 109.1
C2 C3 H3B 109.1
C4 C3 H3B 109.1
H3A C3 H3B 107.9
C14 C4 C3 111.10(11)
C14 C4 C5 114.22(12)
C3 C4 C5 110.04(12)
C14 C4 H4 107.0
C3 C4 H4 107.0
C5 C4 H4 107.0
C6 C5 C15 108.25(11)
C6 C5 C10 106.40(11)
C15 C5 C10 111.30(12)
C6 C5 C4 112.88(12)
C15 C5 C4 110.38(11)
C10 C5 C4 107.60(11)
C7 C6 C5 110.49(12)
C7 C6 C11 108.41(10)
C5 C6 C11 112.07(11)
C7 C6 H6 108.6
C5 C6 H6 108.6
C11 C6 H6 108.6
O3 C7 C8 120.11(13)
O3 C7 C6 120.14(14)
C8 C7 C6 119.70(12)
C7 C8 C9 117.58(12)
C7 C8 H8A 107.9
C9 C8 H8A 107.9
C7 C8 H8B 107.9
C9 C8 H8B 107.9
H8A C8 H8B 107.2
C10 C9 C8 116.33(12)
C10 C9 H9A 108.2
C8 C9 H9A 108.2
C10 C9 H9B 108.2
C8 C9 H9B 108.2
H9A C9 H9B 107.4
O1 C10 C1 103.80(11)
O1 C10 C9 110.66(11)
C1 C10 C9 109.70(12)
O1 C10 C5 109.82(11)
C1 C10 C5 111.54(11)
C9 C10 C5 111.10(11)
C13 C11 C12 111.43(11)
C13 C11 C6 112.90(12)
C12 C11 C6 109.73(12)
C13 C11 H12 107.5
C12 C11 H12 107.5
C6 C11 H12 107.5
O2 C12 O1 107.24(11)
O2 C12 C11 112.88(11)
O1 C12 C11 110.37(10)
O2 C12 H11 108.8
O1 C12 H11 108.8
C11 C12 H11 108.8
C11 C13 H13A 109.5
C11 C13 H13B 109.5
H13A C13 H13B 109.5
C11 C13 H13C 109.5
H13A C13 H13C 109.5
H13B C13 H13C 109.5
C4 C14 H14A 109.5
C4 C14 H14B 109.5
H14A C14 H14B 109.5
C4 C14 H14C 109.5
H14A C14 H14C 109.5
H14B C14 H14C 109.5
C5 C15 H15A 109.5
C5 C15 H15B 109.5
H15A C15 H15B 109.5
C5 C15 H15C 109.5
H15A C15 H15C 109.5
H15B C15 H15C 109.5

loop_
_geom_bond_atom_site_label_1
_geom_bond_atom_site_label_2
_geom_bond_distance
O1 C12 1.4284(17)
O1 C10 1.4563(16)
O2 C12 1.3891(16)
O2 H99 0.8200
O3 C7 1.2202(18)
C1 C2 1.324(2)
C1 C10 1.511(2)
C1 H1 0.9300
C2 C3 1.502(2)
C2 H2 0.9300
C3 C4 1.531(2)
C3 H3A 0.9700
C3 H3B 0.9700
C4 C14 1.528(2)
C4 C5 1.5551(19)
C4 H4 0.9800
C5 C6 1.5439(19)
C5 C15 1.5458(19)
C5 C10 1.548(2)
C6 C7 1.5161(18)
C6 C11 1.5526(19)
C6 H6 0.9800
C7 C8 1.513(2)
C8 C9 1.540(2)
C8 H8A 0.9700
C8 H8B 0.9700
C9 C10 1.5384(19)
C9 H9A 0.9700
C9 H9B 0.9700
C11 C13 1.526(2)
C11 C12 1.5310(19)
C11 H12 0.9800
C12 H11 0.9800
C13 H13A 0.9600
C13 H13B 0.9600
C13 H13C 0.9600
C14 H14A 0.9600
C14 H14B 0.9600
C14 H14C 0.9600
C15 H15A 0.9600
C15 H15B 0.9600
C15 H15C 0.9600

loop_
_geom_torsion_atom_site_label_1
_geom_torsion_atom_site_label_2
_geom_torsion_atom_site_label_3
_geom_torsion_atom_site_label_4
_geom_torsion
C10 C1 C2 C3 0.0(2)
C1 C2 C3 C4 -12.9(2)
C2 C3 C4 C14 172.41(12)
C2 C3 C4 C5 44.90(16)
C14 C4 C5 C6 53.12(16)
C3 C4 C5 C6 178.87(11)
C14 C4 C5 C15 -68.17(16)
C3 C4 C5 C15 57.58(15)
C14 C4 C5 C10 170.20(12)
C3 C4 C5 C10 -64.04(14)
C15 C5 C6 C7 -56.24(14)
C10 C5 C6 C7 63.47(14)
C4 C5 C6 C7 -178.73(12)
C15 C5 C6 C11 -177.26(11)
C10 C5 C6 C11 -57.55(14)
C4 C5 C6 C11 60.25(15)
C5 C6 C7 O3 144.86(13)
C11 C6 C7 O3 -91.97(15)
C5 C6 C7 C8 -37.95(16)
C11 C6 C7 C8 85.22(15)
O3 C7 C8 C9 -170.60(13)
C6 C7 C8 C9 12.21(19)
C7 C8 C9 C10 -13.37(19)
C12 O1 C10 C1 -179.47(11)
C12 O1 C10 C9 62.91(15)
C12 O1 C10 C5 -60.10(14)
C2 C1 C10 O1 98.37(15)
C2 C1 C10 C9 -143.34(14)
C2 C1 C10 C5 -19.81(19)
C8 C9 C10 O1 -81.44(15)
C8 C9 C10 C1 164.61(12)
C8 C9 C10 C5 40.82(16)
C6 C5 C10 O1 56.99(14)
C15 C5 C10 O1 174.71(11)
C4 C5 C10 O1 -64.25(14)
C6 C5 C10 C1 171.50(11)
C15 C5 C10 C1 -70.78(14)
C4 C5 C10 C1 50.26(15)
C6 C5 C10 C9 -65.77(14)
C15 C5 C10 C9 51.95(15)
C4 C5 C10 C9 173.00(12)
C7 C6 C11 C13 58.22(15)
C5 C6 C11 C13 -179.57(11)
C7 C6 C11 C12 -66.73(14)
C5 C6 C11 C12 55.49(14)
C10 O1 C12 O2 179.67(10)
C10 O1 C12 C11 56.34(15)
C13 C11 C12 O2 62.91(14)
C6 C11 C12 O2 -171.30(10)
C13 C11 C12 O1 -177.10(11)
C6 C11 C12 O1 -51.31(14)

loop_
_cod_related_entry_id
_cod_related_entry_code
_cod_related_entry_database
1 29216901 ChemSpider
